data_7708405
loop_
_publ_author_name
'Chapple, Peter M.'
'Cartron, Julien'
'Hamdoun, Ghanem'
'Cordier, Marie'
'Kahlal, Samia'
'Oulyadi, Hassan'
'Carpentier, Jean-Fran\,cois'
'Saillard, Jean-Yves'
'Sarazin, Yann'

_publ_section_title
;
 Bonding analysis in ytterbium(ii) distannyl and related tetryls
;
_journal_name_full 'Dalton Transactions'
_journal_paper_doi 10.1039/D1DT02355A
_journal_year 2021
_chemical_compound_source 'synthesis as described'
_chemical_formula_moiety 'C34 H86 O4 Si6 Sn2 Yb'
_chemical_formula_sum 'C34 H86 O4 Si6 Sn2 Yb'
_chemical_formula_weight 1137.98
_space_group_crystal_system orthorhombic
_space_group_IT_number 61
_space_group_name_Hall '-P 2ac 2ab'
_space_group_name_H-M_alt 'P b c a'
_atom_sites_solution_hydrogens geom
_atom_sites_solution_primary dual
_atom_sites_solution_secondary difmap
_audit_update_record
;
2021-02-01 deposited with the CCDC.	2021-09-13 downloaded from the CCDC.
;
_cell_angle_alpha 90
_cell_angle_beta 90
_cell_angle_gamma 90
_cell_formula_units_Z 8
_cell_length_a 13.2657(8)
_cell_length_b 19.8289(11)
_cell_length_c 40.652(2)
_cell_measurement_reflns_used 9808
_cell_measurement_temperature 150
_cell_measurement_theta_max 27.4788
_cell_measurement_theta_min 2.5455
_cell_measurement_wavelength 0.71073
_cell_volume 10693.3(10)
_computing_cell_refinement 'APEX3 (Bruker, 2015)'
_computing_data_collection 'SAINT (Bruker, 2014)'
_computing_data_reduction 'SAINT (Bruker, 2014)'
_computing_molecular_graphics 'PLATON, A.L.Spek, Acta Cryst. 2009, D65, 148-155'
_computing_publication_material 'CRYSCALC (T. Roisnel, local program, 2019)'
_computing_structure_refinement 'SHELXL-2018_3 (Sheldrick, 2018)'
_computing_structure_solution 'SHELXT (G. Sheldrick, 2015)'
_diffrn_ambient_temperature 150
_diffrn_detector '(CMOS) PHOTON 100'
_diffrn_detector_area_resol_mean 10.4167
_diffrn_measured_fraction_theta_full 0.988
_diffrn_measured_fraction_theta_max 0.985
_diffrn_measurement_device_type 'D8 VENTURE Bruker AXS'
_diffrn_measurement_method 'rotation images'
_diffrn_orient_matrix_UB_11 -0.0723922
_diffrn_orient_matrix_UB_12 -0.0122679
_diffrn_orient_matrix_UB_13 0.0033533
_diffrn_orient_matrix_UB_21 -0.0097726
_diffrn_orient_matrix_UB_22 0.0414696
_diffrn_orient_matrix_UB_23 0.0136303
_diffrn_orient_matrix_UB_31 -0.0186106
_diffrn_orient_matrix_UB_32 0.0259441
_diffrn_orient_matrix_UB_33 -0.0202014
_diffrn_radiation_monochromator 'multilayer monochromator'
_diffrn_radiation_probe x-ray
_diffrn_radiation_source 'Incoatec microfocus sealed tube'
_diffrn_radiation_type MoK\a
_diffrn_radiation_wavelength 0.71073
_diffrn_reflns_av_R_equivalents 0.0334
_diffrn_reflns_av_unetI/netI 0.0466
_diffrn_reflns_limit_h_max 10
_diffrn_reflns_limit_h_min -17
_diffrn_reflns_limit_k_max 21
_diffrn_reflns_limit_k_min -25
_diffrn_reflns_limit_l_max 40
_diffrn_reflns_limit_l_min -52
_diffrn_reflns_number 35099
_diffrn_reflns_theta_full 25.242
_diffrn_reflns_theta_max 27.485
_diffrn_reflns_theta_min 2.973
_diffrn_source_current 1.0
_diffrn_source_voltage 50.0
_exptl_absorpt_coefficient_mu 2.825
_exptl_absorpt_correction_T_max 0.754
_exptl_absorpt_correction_T_min 0.551
_exptl_absorpt_correction_type multi-scan
_exptl_absorpt_process_details
;
  [Sheldrick, G.M. (2014). SADABS Bruker AXS Inc., Madison, Wisconsin, USA]
;
_exptl_crystal_colour yellow
_exptl_crystal_density_diffrn 1.414
_exptl_crystal_description stick
_exptl_crystal_F_000 4608
_exptl_crystal_size_max 0.550
_exptl_crystal_size_mid 0.240
_exptl_crystal_size_min 0.100
_refine_diff_density_max 0.845
_refine_diff_density_min -0.767
_refine_diff_density_rms 0.159
_refine_ls_extinction_method none
_refine_ls_goodness_of_fit_ref 1.151
_refine_ls_hydrogen_treatment constr
_refine_ls_matrix_type full
_refine_ls_number_parameters 489
_refine_ls_number_reflns 12072
_refine_ls_number_restraints 48
_refine_ls_restrained_S_all 1.150
_refine_ls_R_factor_all 0.0577
_refine_ls_R_factor_gt 0.0378
_refine_ls_shift/su_max 0.002
_refine_ls_shift/su_mean 0.000
_refine_ls_structure_factor_coef Fsqd
_refine_ls_weighting_details 'w=1/[\s^2^(Fo^2^)+46.3355P] where P=(Fo^2^+2Fc^2^)/3'
_refine_ls_weighting_scheme calc
_refine_ls_wR_factor_gt 0.0739
_refine_ls_wR_factor_ref 0.0801
_reflns_Friedel_coverage 0.000
_reflns_number_gt 9553
_reflns_number_total 12072
_reflns_threshold_expression >2sigma(I)
_cod_data_source_file d1dt02355a3.cif
_cod_data_source_block PC04115
_cod_database_code 7708405

loop_
_space_group_symop_operation_xyz
'x, y, z'
'-x+1/2, -y, z+1/2'
'x+1/2, -y+1/2, -z'
'-x, y+1/2, -z+1/2'
'-x, -y, -z'
'x-1/2, y, -z-1/2'
'-x-1/2, y-1/2, z'
'x, -y-1/2, z-1/2'

loop_
_atom_site_label
_atom_site_type_symbol
_atom_site_fract_x
_atom_site_fract_y
_atom_site_fract_z
_atom_site_U_iso_or_equiv
_atom_site_adp_type
_atom_site_occupancy
_atom_site_site_symmetry_order
_atom_site_calc_flag
_atom_site_refinement_flags_posn
_atom_site_refinement_flags_adp
_atom_site_refinement_flags_occupancy
_atom_site_disorder_assembly
_atom_site_disorder_group
Yb1 Yb 0.98154(2) 0.43871(2) 0.12457(2) 0.01714(5) Uani 1 1 d . . . . .
Sn1 Sn 0.79066(3) 0.37037(2) 0.08308(2) 0.02025(8) Uani 1 1 d . . . . .
Sn2 Sn 1.16835(2) 0.51058(2) 0.16651(2) 0.01855(7) Uani 1 1 d . . . . .
Si1 Si 0.67193(12) 0.42745(8) 0.04045(3) 0.0307(3) Uani 1 1 d . . . . .
Si2 Si 0.82332(12) 0.25639(7) 0.05371(3) 0.0283(3) Uani 1 1 d . . . . .
Si3 Si 0.65218(11) 0.32940(7) 0.12356(3) 0.0260(3) Uani 1 1 d . . . . .
Si4 Si 1.30652(11) 0.56430(7) 0.12928(3) 0.0260(3) Uani 1 1 d . . . . .
Si5 Si 1.14599(11) 0.61435(7) 0.20463(4) 0.0265(3) Uani 1 1 d . . . . .
Si6 Si 1.27303(12) 0.43378(7) 0.20504(3) 0.0282(3) Uani 1 1 d . . . . .
O1 O 1.1038(3) 0.37878(18) 0.09060(8) 0.0300(8) Uani 1 1 d . . . . .
O2 O 0.9731(3) 0.34656(16) 0.16413(8) 0.0316(9) Uani 1 1 d . . . . .
O3 O 0.8570(3) 0.50696(18) 0.15284(8) 0.0299(8) Uani 1 1 d . . . . .
O4 O 0.9887(3) 0.53117(16) 0.08581(8) 0.0309(9) Uani 1 1 d . . . . .
C1 C 0.7389(5) 0.4720(4) 0.00616(15) 0.0567(19) Uani 1 1 d . . . . .
H1A H 0.782126 0.439973 -0.005577 0.085 Uiso 1 1 calc R U . . .
H1B H 0.780367 0.508460 0.015242 0.085 Uiso 1 1 calc R U . . .
H1C H 0.689266 0.490979 -0.009115 0.085 Uiso 1 1 calc R U . . .
C2 C 0.5938(6) 0.4946(4) 0.06094(16) 0.060(2) Uani 1 1 d . . . . .
H2A H 0.546576 0.513838 0.044943 0.090 Uiso 1 1 calc R U . . .
H2B H 0.638112 0.530263 0.069301 0.090 Uiso 1 1 calc R U . . .
H2C H 0.556005 0.474764 0.079251 0.090 Uiso 1 1 calc R U . . .
C3 C 0.5823(6) 0.3694(4) 0.01862(18) 0.071(2) Uani 1 1 d . . . . .
H3A H 0.536514 0.395898 0.004823 0.106 Uiso 1 1 calc R U . . .
H3B H 0.543112 0.343909 0.034857 0.106 Uiso 1 1 calc R U . . .
H3C H 0.620488 0.337954 0.004795 0.106 Uiso 1 1 calc R U . . .
C4 C 0.8715(5) 0.2682(3) 0.01041(12) 0.0381(14) Uani 1 1 d . . . . .
H4A H 0.883074 0.224063 0.000290 0.057 Uiso 1 1 calc R U . . .
H4B H 0.934904 0.293581 0.010960 0.057 Uiso 1 1 calc R U . . .
H4C H 0.821534 0.293244 -0.002496 0.057 Uiso 1 1 calc R U . . .
C5 C 0.7119(6) 0.1987(3) 0.04991(16) 0.0545(19) Uani 1 1 d . . . . .
H5A H 0.659153 0.220885 0.036951 0.082 Uiso 1 1 calc R U . . .
H5B H 0.685815 0.188166 0.071870 0.082 Uiso 1 1 calc R U . . .
H5C H 0.732494 0.156933 0.038922 0.082 Uiso 1 1 calc R U . . .
C6 C 0.9227(6) 0.2054(3) 0.07606(16) 0.0559(19) Uani 1 1 d . . . . .
H6A H 0.894620 0.188126 0.096703 0.084 Uiso 1 1 calc R U . . .
H6B H 0.980915 0.234222 0.080853 0.084 Uiso 1 1 calc R U . . .
H6C H 0.943960 0.167583 0.062205 0.084 Uiso 1 1 calc R U . . .
C7 C 0.6272(5) 0.3927(3) 0.15704(15) 0.0468(16) Uani 1 1 d . . . . .
H7A H 0.596998 0.433341 0.147466 0.070 Uiso 1 1 calc R U . . .
H7B H 0.690778 0.404572 0.167870 0.070 Uiso 1 1 calc R U . . .
H7C H 0.580801 0.373268 0.173219 0.070 Uiso 1 1 calc R U . . .
C8 C 0.6935(5) 0.2506(3) 0.14554(16) 0.0481(16) Uani 1 1 d . . . . .
H8A H 0.641546 0.237127 0.161375 0.072 Uiso 1 1 calc R U . . .
H8B H 0.756839 0.259288 0.157203 0.072 Uiso 1 1 calc R U . . .
H8C H 0.703620 0.214329 0.129504 0.072 Uiso 1 1 calc R U . . .
C9 C 0.5256(4) 0.3087(3) 0.10537(15) 0.0463(16) Uani 1 1 d . . . . .
H9A H 0.482541 0.288428 0.122302 0.069 Uiso 1 1 calc R U . . .
H9B H 0.534199 0.276734 0.087188 0.069 Uiso 1 1 calc R U . . .
H9C H 0.493952 0.350029 0.097142 0.069 Uiso 1 1 calc R U . . .
C10 C 1.2830(4) 0.6563(3) 0.11975(14) 0.0373(14) Uani 1 1 d . . . . .
H10A H 1.333316 0.672225 0.103874 0.056 Uiso 1 1 calc R U . . .
H10B H 1.288257 0.682824 0.140024 0.056 Uiso 1 1 calc R U . . .
H10C H 1.215412 0.661607 0.110400 0.056 Uiso 1 1 calc R U . . .
C11 C 1.3127(5) 0.5218(3) 0.08809(13) 0.0457(16) Uani 1 1 d . . . . .
H11A H 1.358529 0.546862 0.073663 0.069 Uiso 1 1 calc R U . . .
H11B H 1.245239 0.520777 0.078261 0.069 Uiso 1 1 calc R U . . .
H11C H 1.337498 0.475597 0.090819 0.069 Uiso 1 1 calc R U . . .
C12 C 1.4391(4) 0.5622(3) 0.14570(14) 0.0420(14) Uani 1 1 d . . . . .
H12A H 1.461598 0.515311 0.147634 0.063 Uiso 1 1 calc R U . . .
H12B H 1.441014 0.583741 0.167396 0.063 Uiso 1 1 calc R U . . .
H12C H 1.483870 0.586552 0.130623 0.063 Uiso 1 1 calc R U . . .
C13 C 1.0656(5) 0.6793(3) 0.18322(17) 0.0471(16) Uani 1 1 d . . . . .
H13A H 1.046038 0.714422 0.198962 0.071 Uiso 1 1 calc R U . . .
H13B H 1.004944 0.657661 0.174399 0.071 Uiso 1 1 calc R U . . .
H13C H 1.103945 0.699727 0.165179 0.071 Uiso 1 1 calc R U . . .
C14 C 1.2664(5) 0.6591(3) 0.21700(14) 0.0388(14) Uani 1 1 d . . . . .
H14A H 1.250489 0.695421 0.232517 0.058 Uiso 1 1 calc R U . . .
H14B H 1.298641 0.678234 0.197409 0.058 Uiso 1 1 calc R U . . .
H14C H 1.312311 0.626898 0.227456 0.058 Uiso 1 1 calc R U . . .
C15 C 1.0782(5) 0.5944(3) 0.24414(14) 0.0489(17) Uani 1 1 d . . . . .
H15A H 1.112255 0.556959 0.255278 0.073 Uiso 1 1 calc R U . . .
H15B H 1.008406 0.581661 0.239274 0.073 Uiso 1 1 calc R U . . .
H15C H 1.078685 0.634209 0.258426 0.073 Uiso 1 1 calc R U . . .
C16 C 1.3165(8) 0.3557(3) 0.18344(19) 0.085(3) Uani 1 1 d . . . . .
H16A H 1.354910 0.368175 0.163767 0.128 Uiso 1 1 calc R U . . .
H16B H 1.257945 0.328597 0.177027 0.128 Uiso 1 1 calc R U . . .
H16C H 1.359577 0.329302 0.198233 0.128 Uiso 1 1 calc R U . . .
C17 C 1.1949(6) 0.4052(4) 0.24131(18) 0.077(3) Uani 1 1 d . . . . .
H17A H 1.236422 0.377257 0.255892 0.116 Uiso 1 1 calc R U . . .
H17B H 1.137343 0.378710 0.233444 0.116 Uiso 1 1 calc R U . . .
H17C H 1.170453 0.444638 0.253416 0.116 Uiso 1 1 calc R U . . .
C18 C 1.3896(5) 0.4707(3) 0.22354(14) 0.0488(17) Uani 1 1 d . . . . .
H18A H 1.422418 0.436982 0.237509 0.073 Uiso 1 1 calc R U . . .
H18B H 1.371562 0.510155 0.236844 0.073 Uiso 1 1 calc R U . . .
H18C H 1.435812 0.484452 0.205974 0.073 Uiso 1 1 calc R U . . .
C19 C 1.0952(5) 0.3740(5) 0.05539(14) 0.071(3) Uani 1 1 d . . . . .
H19A H 1.109077 0.418300 0.045072 0.085 Uiso 1 1 calc R U . . .
H19B H 1.026458 0.359538 0.049108 0.085 Uiso 1 1 calc R U . . .
C20 C 1.1694(6) 0.3243(5) 0.04472(17) 0.079(3) Uani 1 1 d . . . . .
H20A H 1.193663 0.334354 0.022216 0.094 Uiso 1 1 calc R U . . .
H20B H 1.140428 0.278266 0.045039 0.094 Uiso 1 1 calc R U . . .
C21 C 1.2539(5) 0.3307(3) 0.06945(14) 0.0475(16) Uani 1 1 d . . . . .
H21A H 1.302539 0.365964 0.062745 0.057 Uiso 1 1 calc R U . . .
H21B H 1.290078 0.287398 0.072139 0.057 Uiso 1 1 calc R U . . .
C22 C 1.1996(4) 0.3504(3) 0.10091(13) 0.0369(13) Uani 1 1 d . . . . .
H22A H 1.188804 0.310350 0.115041 0.044 Uiso 1 1 calc R U . . .
H22B H 1.239350 0.384046 0.113365 0.044 Uiso 1 1 calc R U . . .
C23A C 0.9198(12) 0.3521(7) 0.1951(3) 0.030(3) Uani 0.54(2) 1 d . U P A 1
H23A H 0.847422 0.361203 0.191103 0.036 Uiso 0.54(2) 1 calc R U P A 1
H23B H 0.947823 0.389646 0.208296 0.036 Uiso 0.54(2) 1 calc R U P A 1
C24A C 0.9321(13) 0.2867(6) 0.2132(3) 0.041(4) Uani 0.54(2) 1 d . U P A 1
H24A H 0.979855 0.292028 0.231712 0.050 Uiso 0.54(2) 1 calc R U P A 1
H24B H 0.866535 0.271154 0.221982 0.050 Uiso 0.54(2) 1 calc R U P A 1
C25A C 0.9675(18) 0.2431(10) 0.1916(4) 0.045(5) Uani 0.54(2) 1 d . U P A 1
H25A H 0.920023 0.204781 0.189686 0.054 Uiso 0.54(2) 1 calc R U P A 1
H25B H 1.032797 0.225281 0.199500 0.054 Uiso 0.54(2) 1 calc R U P A 1
C26A C 0.9828(14) 0.2761(6) 0.1564(3) 0.040(3) Uani 0.54(2) 1 d . U P A 1
H26A H 1.050180 0.265631 0.147266 0.048 Uiso 0.54(2) 1 calc R U P A 1
H26B H 0.930238 0.261244 0.140716 0.048 Uiso 0.54(2) 1 calc R U P A 1
C23B C 0.9560(16) 0.3564(9) 0.1988(4) 0.039(4) Uani 0.46(2) 1 d . U P A 2
H23C H 0.884140 0.366490 0.203262 0.047 Uiso 0.46(2) 1 calc R U P A 2
H23D H 0.997813 0.393862 0.207383 0.047 Uiso 0.46(2) 1 calc R U P A 2
C24B C 0.9873(16) 0.2882(7) 0.2147(3) 0.041(4) Uani 0.46(2) 1 d . U P A 2
H24C H 0.944143 0.277117 0.233779 0.049 Uiso 0.46(2) 1 calc R U P A 2
H24D H 1.058715 0.288859 0.221687 0.049 Uiso 0.46(2) 1 calc R U P A 2
C25B C 0.9693(18) 0.2350(11) 0.1843(5) 0.036(5) Uani 0.46(2) 1 d . U P A 2
H25C H 1.002578 0.190752 0.187262 0.044 Uiso 0.46(2) 1 calc R U P A 2
H25D H 0.897971 0.229750 0.177600 0.044 Uiso 0.46(2) 1 calc R U P A 2
C26B C 1.0270(12) 0.2832(6) 0.1640(3) 0.027(3) Uani 0.46(2) 1 d . U P A 2
H26C H 1.095455 0.289447 0.173262 0.033 Uiso 0.46(2) 1 calc R U P A 2
H26D H 1.033609 0.266105 0.141248 0.033 Uiso 0.46(2) 1 calc R U P A 2
C27 C 0.7742(4) 0.5421(3) 0.13682(13) 0.0342(13) Uani 1 1 d . . . . .
H27A H 0.731399 0.509998 0.124492 0.041 Uiso 1 1 calc R U . . .
H27B H 0.800319 0.576449 0.121311 0.041 Uiso 1 1 calc R U . . .
C28 C 0.7148(4) 0.5752(3) 0.16404(14) 0.0374(14) Uani 1 1 d . . . . .
H28A H 0.659990 0.545421 0.171930 0.045 Uiso 1 1 calc R U . . .
H28B H 0.685480 0.618598 0.156703 0.045 Uiso 1 1 calc R U . . .
C29 C 0.7937(4) 0.5860(3) 0.19045(14) 0.0380(14) Uani 1 1 d . . . . .
H29A H 0.834039 0.627042 0.186082 0.046 Uiso 1 1 calc R U . . .
H29B H 0.762441 0.589680 0.212494 0.046 Uiso 1 1 calc R U . . .
C30 C 0.8569(4) 0.5236(3) 0.18769(12) 0.0338(13) Uani 1 1 d . . . . .
H30A H 0.926350 0.532155 0.195573 0.041 Uiso 1 1 calc R U . . .
H30B H 0.827397 0.486344 0.200753 0.041 Uiso 1 1 calc R U . . .
C31A C 0.9340(7) 0.5355(4) 0.05517(17) 0.029(2) Uani 0.733(16) 1 d . . P B 1
H31A H 0.865883 0.554632 0.058608 0.035 Uiso 0.733(16) 1 calc R U P B 1
H31B H 0.927581 0.490609 0.044722 0.035 Uiso 0.733(16) 1 calc R U P B 1
C31B C 1.009(2) 0.5173(9) 0.0482(4) 0.029(7) Uani 0.267(16) 1 d . . P B 2
H31C H 1.076606 0.498106 0.044650 0.035 Uiso 0.267(16) 1 calc R U P B 2
H31D H 0.957549 0.486153 0.039002 0.035 Uiso 0.267(16) 1 calc R U P B 2
C32 C 1.0001(4) 0.5833(3) 0.03399(12) 0.0326(13) Uani 1 1 d . . . . .
H32A H 1.047473 0.557359 0.020064 0.039 Uiso 1 1 calc R U . B 1
H32B H 0.957767 0.612169 0.019695 0.039 Uiso 1 1 calc R U . B 1
C33 C 1.0570(4) 0.6257(3) 0.05934(12) 0.0326(12) Uani 1 1 d . . . . .
H33A H 1.130759 0.619302 0.057196 0.039 Uiso 1 1 calc R U . . .
H33B H 1.041269 0.674252 0.056720 0.039 Uiso 1 1 calc R U . . .
C34 C 1.0196(4) 0.5996(2) 0.09218(12) 0.0283(12) Uani 1 1 d . . . . .
H34A H 1.073935 0.600930 0.108848 0.034 Uiso 1 1 calc R U . . .
H34B H 0.962030 0.626894 0.100161 0.034 Uiso 1 1 calc R U . . .

loop_
_atom_site_aniso_label
_atom_site_aniso_U_11
_atom_site_aniso_U_22
_atom_site_aniso_U_33
_atom_site_aniso_U_23
_atom_site_aniso_U_13
_atom_site_aniso_U_12
Yb1 0.01826(10) 0.01581(9) 0.01736(9) 0.00049(8) -0.00068(8) 0.00011(8)
Sn1 0.01953(17) 0.01881(15) 0.02240(16) -0.00145(13) -0.00181(13) -0.00331(13)
Sn2 0.01802(17) 0.01800(14) 0.01962(15) -0.00005(13) -0.00310(13) -0.00132(13)
Si1 0.0263(8) 0.0391(8) 0.0268(7) 0.0033(6) -0.0049(6) 0.0017(7)
Si2 0.0377(9) 0.0201(6) 0.0269(7) -0.0029(6) 0.0046(7) -0.0056(6)
Si3 0.0216(7) 0.0245(7) 0.0319(7) 0.0011(6) 0.0019(6) -0.0039(6)
Si4 0.0225(7) 0.0292(7) 0.0262(7) 0.0029(6) -0.0002(6) -0.0041(6)
Si5 0.0242(8) 0.0233(7) 0.0320(7) -0.0074(6) 0.0018(6) -0.0042(6)
Si6 0.0304(8) 0.0267(7) 0.0275(7) 0.0036(6) -0.0095(6) 0.0016(6)
O1 0.023(2) 0.042(2) 0.0249(18) -0.0077(16) -0.0021(15) 0.0059(17)
O2 0.047(2) 0.0231(17) 0.0250(18) 0.0030(15) 0.0020(17) 0.0008(17)
O3 0.027(2) 0.0361(19) 0.0272(18) -0.0068(16) -0.0022(15) 0.0090(17)
O4 0.046(2) 0.0232(17) 0.0231(17) 0.0091(14) -0.0114(17) -0.0069(17)
C1 0.043(4) 0.085(5) 0.042(4) 0.023(4) -0.004(3) 0.001(4)
C2 0.057(5) 0.074(5) 0.048(4) 0.008(4) -0.006(3) 0.041(4)
C3 0.063(5) 0.082(5) 0.067(5) 0.002(4) -0.039(4) -0.014(4)
C4 0.050(4) 0.037(3) 0.028(3) -0.007(2) 0.007(3) -0.010(3)
C5 0.070(5) 0.040(3) 0.054(4) -0.017(3) 0.021(3) -0.035(3)
C6 0.075(5) 0.040(3) 0.053(4) 0.003(3) 0.002(4) 0.022(4)
C7 0.044(4) 0.046(3) 0.050(4) -0.009(3) 0.020(3) -0.007(3)
C8 0.050(4) 0.040(3) 0.054(4) 0.018(3) 0.008(3) 0.000(3)
C9 0.030(3) 0.062(4) 0.047(3) 0.005(3) -0.003(3) -0.019(3)
C10 0.033(3) 0.036(3) 0.044(3) 0.011(3) 0.002(3) -0.009(3)
C11 0.048(4) 0.053(4) 0.037(3) -0.004(3) 0.009(3) -0.013(3)
C12 0.023(3) 0.057(4) 0.045(3) 0.012(3) -0.002(3) -0.005(3)
C13 0.037(4) 0.029(3) 0.075(4) -0.006(3) -0.006(3) 0.009(3)
C14 0.039(4) 0.035(3) 0.042(3) -0.005(3) -0.003(3) -0.012(3)
C15 0.042(4) 0.062(4) 0.043(3) -0.023(3) 0.011(3) -0.021(3)
C16 0.139(9) 0.045(4) 0.073(5) -0.016(4) -0.057(5) 0.045(5)
C17 0.049(5) 0.112(6) 0.071(5) 0.063(5) -0.011(4) -0.010(5)
C18 0.047(4) 0.063(4) 0.037(3) 0.013(3) -0.020(3) -0.007(3)
C19 0.037(4) 0.149(8) 0.027(3) -0.018(4) -0.001(3) 0.014(5)
C20 0.050(5) 0.141(8) 0.045(4) -0.051(5) 0.007(3) 0.009(5)
C21 0.041(4) 0.057(4) 0.045(3) -0.017(3) 0.006(3) 0.008(3)
C22 0.033(3) 0.041(3) 0.036(3) -0.001(3) 0.002(3) 0.011(3)
C23A 0.029(4) 0.030(4) 0.029(4) -0.002(3) 0.003(3) 0.002(3)
C24A 0.042(5) 0.042(4) 0.040(5) 0.010(3) 0.006(3) 0.001(3)
C25A 0.052(6) 0.040(6) 0.042(6) 0.006(4) 0.001(4) 0.000(4)
C26A 0.044(5) 0.035(4) 0.041(5) -0.003(3) 0.001(3) -0.001(3)
C23B 0.041(6) 0.039(5) 0.036(5) -0.001(3) 0.000(4) 0.000(4)
C24B 0.045(5) 0.040(5) 0.039(5) 0.011(3) -0.004(4) -0.002(4)
C25B 0.040(6) 0.031(6) 0.038(6) 0.002(4) 0.002(4) 0.003(4)
C26B 0.027(5) 0.025(4) 0.029(4) 0.003(3) -0.002(3) 0.007(3)
C27 0.031(3) 0.038(3) 0.033(3) 0.000(2) -0.005(2) 0.010(3)
C28 0.026(3) 0.026(3) 0.061(4) -0.009(3) 0.006(3) 0.007(2)
C29 0.035(3) 0.035(3) 0.044(3) -0.013(3) 0.008(3) 0.004(3)
C30 0.033(3) 0.043(3) 0.026(3) -0.006(2) -0.001(2) 0.001(3)
C31A 0.030(5) 0.030(4) 0.027(4) 0.001(3) -0.003(3) 0.004(4)
C31B 0.051(17) 0.016(9) 0.020(9) -0.002(7) -0.001(9) -0.007(10)
C32 0.041(4) 0.033(3) 0.023(3) 0.007(2) 0.000(2) 0.001(3)
C33 0.036(3) 0.031(3) 0.030(3) 0.006(2) 0.005(2) -0.005(3)
C34 0.032(3) 0.022(2) 0.032(3) 0.005(2) -0.002(2) -0.007(2)

loop_
_atom_type_symbol
_atom_type_description
_atom_type_scat_dispersion_real
_atom_type_scat_dispersion_imag
_atom_type_scat_source
C C 0.0033 0.0016 'International Tables Vol C Tables 4.2.6.8 and 6.1.1.4'
H H 0.0000 0.0000 'International Tables Vol C Tables 4.2.6.8 and 6.1.1.4'
O O 0.0106 0.0060 'International Tables Vol C Tables 4.2.6.8 and 6.1.1.4'
Si Si 0.0817 0.0704 'International Tables Vol C Tables 4.2.6.8 and 6.1.1.4'
Sn Sn -0.6537 1.4246 'International Tables Vol C Tables 4.2.6.8 and 6.1.1.4'
Yb Yb -0.3850 5.5486 'International Tables Vol C Tables 4.2.6.8 and 6.1.1.4'

loop_
_geom_angle_atom_site_label_1
_geom_angle_atom_site_label_2
_geom_angle_atom_site_label_3
_geom_angle
_geom_angle_site_symmetry_1
_geom_angle_site_symmetry_3
_geom_angle_publ_flag
O4 Yb1 O3 84.99(12) . . ?
O4 Yb1 O2 179.23(12) . . ?
O3 Yb1 O2 94.27(12) . . ?
O4 Yb1 O1 88.52(12) . . ?
O3 Yb1 O1 173.26(11) . . ?
O2 Yb1 O1 92.23(12) . . ?
O4 Yb1 Sn2 88.84(8) . . ?
O3 Yb1 Sn2 91.48(8) . . ?
O2 Yb1 Sn2 90.99(9) . . ?
O1 Yb1 Sn2 90.19(8) . . ?
O4 Yb1 Sn1 90.48(8) . . ?
O3 Yb1 Sn1 87.07(8) . . ?
O2 Yb1 Sn1 89.67(9) . . ?
O1 Yb1 Sn1 91.18(8) . . ?
Sn2 Yb1 Sn1 178.452(10) . . ?
Si2 Sn1 Si3 97.90(5) . . ?
Si2 Sn1 Si1 100.01(5) . . ?
Si3 Sn1 Si1 97.47(5) . . ?
Si2 Sn1 Yb1 117.45(4) . . ?
Si3 Sn1 Yb1 110.12(3) . . ?
Si1 Sn1 Yb1 128.37(4) . . ?
Si6 Sn2 Si5 99.60(5) . . ?
Si6 Sn2 Si4 102.39(5) . . ?
Si5 Sn2 Si4 95.92(5) . . ?
Si6 Sn2 Yb1 117.22(3) . . ?
Si5 Sn2 Yb1 124.10(4) . . ?
Si4 Sn2 Yb1 113.67(3) . . ?
C1 Si1 C3 103.8(3) . . ?
C1 Si1 C2 104.9(3) . . ?
C3 Si1 C2 107.1(4) . . ?
C1 Si1 Sn1 114.4(2) . . ?
C3 Si1 Sn1 115.5(2) . . ?
C2 Si1 Sn1 110.3(2) . . ?
C5 Si2 C4 105.4(3) . . ?
C5 Si2 C6 105.2(3) . . ?
C4 Si2 C6 106.2(3) . . ?
C5 Si2 Sn1 116.0(2) . . ?
C4 Si2 Sn1 112.18(18) . . ?
C6 Si2 Sn1 111.1(2) . . ?
C9 Si3 C7 105.8(3) . . ?
C9 Si3 C8 105.4(3) . . ?
C7 Si3 C8 105.2(3) . . ?
C9 Si3 Sn1 116.8(2) . . ?
C7 Si3 Sn1 111.98(19) . . ?
C8 Si3 Sn1 110.8(2) . . ?
C11 Si4 C12 105.4(3) . . ?
C11 Si4 C10 104.9(3) . . ?
C12 Si4 C10 104.3(3) . . ?
C11 Si4 Sn2 111.4(2) . . ?
C12 Si4 Sn2 116.28(19) . . ?
C10 Si4 Sn2 113.44(19) . . ?
C15 Si5 C13 105.5(3) . . ?
C15 Si5 C14 105.9(3) . . ?
C13 Si5 C14 106.2(3) . . ?
C15 Si5 Sn2 113.4(2) . . ?
C13 Si5 Sn2 109.3(2) . . ?
C14 Si5 Sn2 115.72(19) . . ?
C18 Si6 C16 105.0(4) . . ?
C18 Si6 C17 104.9(3) . . ?
C16 Si6 C17 106.6(4) . . ?
C18 Si6 Sn2 117.2(2) . . ?
C16 Si6 Sn2 111.6(2) . . ?
C17 Si6 Sn2 110.8(2) . . ?
C19 O1 C22 109.3(4) . . ?
C19 O1 Yb1 122.8(4) . . ?
C22 O1 Yb1 127.4(3) . . ?
C23B O2 C26B 101.5(9) . . ?
C26A O2 C23A 107.9(8) . . ?
C26A O2 Yb1 125.5(5) . . ?
C23B O2 Yb1 123.4(7) . . ?
C26B O2 Yb1 128.8(5) . . ?
C23A O2 Yb1 122.6(6) . . ?
C27 O3 C30 109.1(4) . . ?
C27 O3 Yb1 124.7(3) . . ?
C30 O3 Yb1 126.0(3) . . ?
C34 O4 C31A 104.0(4) . . ?
C34 O4 C31B 107.0(7) . . ?
C34 O4 Yb1 127.4(3) . . ?
C31A O4 Yb1 125.9(3) . . ?
C31B O4 Yb1 120.4(7) . . ?
Si1 C1 H1A 109.5 . . ?
Si1 C1 H1B 109.5 . . ?
H1A C1 H1B 109.5 . . ?
Si1 C1 H1C 109.5 . . ?
H1A C1 H1C 109.5 . . ?
H1B C1 H1C 109.5 . . ?
Si1 C2 H2A 109.5 . . ?
Si1 C2 H2B 109.5 . . ?
H2A C2 H2B 109.5 . . ?
Si1 C2 H2C 109.5 . . ?
H2A C2 H2C 109.5 . . ?
H2B C2 H2C 109.5 . . ?
Si1 C3 H3A 109.5 . . ?
Si1 C3 H3B 109.5 . . ?
H3A C3 H3B 109.5 . . ?
Si1 C3 H3C 109.5 . . ?
H3A C3 H3C 109.5 . . ?
H3B C3 H3C 109.5 . . ?
Si2 C4 H4A 109.5 . . ?
Si2 C4 H4B 109.5 . . ?
H4A C4 H4B 109.5 . . ?
Si2 C4 H4C 109.5 . . ?
H4A C4 H4C 109.5 . . ?
H4B C4 H4C 109.5 . . ?
Si2 C5 H5A 109.5 . . ?
Si2 C5 H5B 109.5 . . ?
H5A C5 H5B 109.5 . . ?
Si2 C5 H5C 109.5 . . ?
H5A C5 H5C 109.5 . . ?
H5B C5 H5C 109.5 . . ?
Si2 C6 H6A 109.5 . . ?
Si2 C6 H6B 109.5 . . ?
H6A C6 H6B 109.5 . . ?
Si2 C6 H6C 109.5 . . ?
H6A C6 H6C 109.5 . . ?
H6B C6 H6C 109.5 . . ?
Si3 C7 H7A 109.5 . . ?
Si3 C7 H7B 109.5 . . ?
H7A C7 H7B 109.5 . . ?
Si3 C7 H7C 109.5 . . ?
H7A C7 H7C 109.5 . . ?
H7B C7 H7C 109.5 . . ?
Si3 C8 H8A 109.5 . . ?
Si3 C8 H8B 109.5 . . ?
H8A C8 H8B 109.5 . . ?
Si3 C8 H8C 109.5 . . ?
H8A C8 H8C 109.5 . . ?
H8B C8 H8C 109.5 . . ?
Si3 C9 H9A 109.5 . . ?
Si3 C9 H9B 109.5 . . ?
H9A C9 H9B 109.5 . . ?
Si3 C9 H9C 109.5 . . ?
H9A C9 H9C 109.5 . . ?
H9B C9 H9C 109.5 . . ?
Si4 C10 H10A 109.5 . . ?
Si4 C10 H10B 109.5 . . ?
H10A C10 H10B 109.5 . . ?
Si4 C10 H10C 109.5 . . ?
H10A C10 H10C 109.5 . . ?
H10B C10 H10C 109.5 . . ?
Si4 C11 H11A 109.5 . . ?
Si4 C11 H11B 109.5 . . ?
H11A C11 H11B 109.5 . . ?
Si4 C11 H11C 109.5 . . ?
H11A C11 H11C 109.5 . . ?
H11B C11 H11C 109.5 . . ?
Si4 C12 H12A 109.5 . . ?
Si4 C12 H12B 109.5 . . ?
H12A C12 H12B 109.5 . . ?
Si4 C12 H12C 109.5 . . ?
H12A C12 H12C 109.5 . . ?
H12B C12 H12C 109.5 . . ?
Si5 C13 H13A 109.5 . . ?
Si5 C13 H13B 109.5 . . ?
H13A C13 H13B 109.5 . . ?
Si5 C13 H13C 109.5 . . ?
H13A C13 H13C 109.5 . . ?
H13B C13 H13C 109.5 . . ?
Si5 C14 H14A 109.5 . . ?
Si5 C14 H14B 109.5 . . ?
H14A C14 H14B 109.5 . . ?
Si5 C14 H14C 109.5 . . ?
H14A C14 H14C 109.5 . . ?
H14B C14 H14C 109.5 . . ?
Si5 C15 H15A 109.5 . . ?
Si5 C15 H15B 109.5 . . ?
H15A C15 H15B 109.5 . . ?
Si5 C15 H15C 109.5 . . ?
H15A C15 H15C 109.5 . . ?
H15B C15 H15C 109.5 . . ?
Si6 C16 H16A 109.5 . . ?
Si6 C16 H16B 109.5 . . ?
H16A C16 H16B 109.5 . . ?
Si6 C16 H16C 109.5 . . ?
H16A C16 H16C 109.5 . . ?
H16B C16 H16C 109.5 . . ?
Si6 C17 H17A 109.5 . . ?
Si6 C17 H17B 109.5 . . ?
H17A C17 H17B 109.5 . . ?
Si6 C17 H17C 109.5 . . ?
H17A C17 H17C 109.5 . . ?
H17B C17 H17C 109.5 . . ?
Si6 C18 H18A 109.5 . . ?
Si6 C18 H18B 109.5 . . ?
H18A C18 H18B 109.5 . . ?
Si6 C18 H18C 109.5 . . ?
H18A C18 H18C 109.5 . . ?
H18B C18 H18C 109.5 . . ?
O1 C19 C20 106.6(6) . . ?
O1 C19 H19A 110.4 . . ?
C20 C19 H19A 110.4 . . ?
O1 C19 H19B 110.4 . . ?
C20 C19 H19B 110.4 . . ?
H19A C19 H19B 108.6 . . ?
C19 C20 C21 104.2(5) . . ?
C19 C20 H20A 110.9 . . ?
C21 C20 H20A 110.9 . . ?
C19 C20 H20B 110.9 . . ?
C21 C20 H20B 110.9 . . ?
H20A C20 H20B 108.9 . . ?
C20 C21 C22 103.4(5) . . ?
C20 C21 H21A 111.1 . . ?
C22 C21 H21A 111.1 . . ?
C20 C21 H21B 111.1 . . ?
C22 C21 H21B 111.1 . . ?
H21A C21 H21B 109.1 . . ?
O1 C22 C21 105.7(4) . . ?
O1 C22 H22A 110.6 . . ?
C21 C22 H22A 110.6 . . ?
O1 C22 H22B 110.6 . . ?
C21 C22 H22B 110.6 . . ?
H22A C22 H22B 108.7 . . ?
O2 C23A C24A 107.9(9) . . ?
O2 C23A H23A 110.1 . . ?
C24A C23A H23A 110.1 . . ?
O2 C23A H23B 110.1 . . ?
C24A C23A H23B 110.1 . . ?
H23A C23A H23B 108.4 . . ?
C25A C24A C23A 106.2(12) . . ?
C25A C24A H24A 110.5 . . ?
C23A C24A H24A 110.5 . . ?
C25A C24A H24B 110.5 . . ?
C23A C24A H24B 110.5 . . ?
H24A C24A H24B 108.7 . . ?
C24A C25A C26A 112.1(15) . . ?
C24A C25A H25A 109.2 . . ?
C26A C25A H25A 109.2 . . ?
C24A C25A H25B 109.2 . . ?
C26A C25A H25B 109.2 . . ?
H25A C25A H25B 107.9 . . ?
O2 C26A C25A 101.1(11) . . ?
O2 C26A H26A 111.6 . . ?
C25A C26A H26A 111.6 . . ?
O2 C26A H26B 111.6 . . ?
C25A C26A H26B 111.6 . . ?
H26A C26A H26B 109.4 . . ?
O2 C23B C24B 104.2(12) . . ?
O2 C23B H23C 110.9 . . ?
C24B C23B H23C 110.9 . . ?
O2 C23B H23D 110.9 . . ?
C24B C23B H23D 110.9 . . ?
H23C C23B H23D 108.9 . . ?
C23B C24B C25B 102.0(12) . . ?
C23B C24B H24C 111.4 . . ?
C25B C24B H24C 111.4 . . ?
C23B C24B H24D 111.4 . . ?
C25B C24B H24D 111.4 . . ?
H24C C24B H24D 109.2 . . ?
C26B C25B C24B 85.9(15) . . ?
C26B C25B H25C 114.3 . . ?
C24B C25B H25C 114.3 . . ?
C26B C25B H25D 114.3 . . ?
C24B C25B H25D 114.3 . . ?
H25C C25B H25D 111.5 . . ?
O2 C26B C25B 107.7(12) . . ?
O2 C26B H26C 110.2 . . ?
C25B C26B H26C 110.2 . . ?
O2 C26B H26D 110.2 . . ?
C25B C26B H26D 110.2 . . ?
H26C C26B H26D 108.5 . . ?
O3 C27 C28 105.9(4) . . ?
O3 C27 H27A 110.5 . . ?
C28 C27 H27A 110.5 . . ?
O3 C27 H27B 110.5 . . ?
C28 C27 H27B 110.5 . . ?
H27A C27 H27B 108.7 . . ?
C27 C28 C29 102.7(5) . . ?
C27 C28 H28A 111.2 . . ?
C29 C28 H28A 111.2 . . ?
C27 C28 H28B 111.2 . . ?
C29 C28 H28B 111.2 . . ?
H28A C28 H28B 109.1 . . ?
C30 C29 C28 102.5(4) . . ?
C30 C29 H29A 111.3 . . ?
C28 C29 H29A 111.3 . . ?
C30 C29 H29B 111.3 . . ?
C28 C29 H29B 111.3 . . ?
H29A C29 H29B 109.2 . . ?
O3 C30 C29 105.1(4) . . ?
O3 C30 H30A 110.7 . . ?
C29 C30 H30A 110.7 . . ?
O3 C30 H30B 110.7 . . ?
C29 C30 H30B 110.7 . . ?
H30A C30 H30B 108.8 . . ?
O4 C31A C32 103.3(5) . . ?
O4 C31A H31A 111.1 . . ?
C32 C31A H31A 111.1 . . ?
O4 C31A H31B 111.1 . . ?
C32 C31A H31B 111.1 . . ?
H31A C31A H31B 109.1 . . ?
C32 C31B O4 102.6(12) . . ?
C32 C31B H31C 111.2 . . ?
O4 C31B H31C 111.2 . . ?
C32 C31B H31D 111.2 . . ?
O4 C31B H31D 111.2 . . ?
H31C C31B H31D 109.2 . . ?
C31B C32 C33 101.0(8) . . ?
C33 C32 C31A 103.9(4) . . ?
C33 C32 H32A 111.0 . . ?
C31A C32 H32A 111.0 . . ?
C33 C32 H32B 111.0 . . ?
C31A C32 H32B 111.0 . . ?
H32A C32 H32B 109.0 . . ?
C34 C33 C32 104.1(4) . . ?
C34 C33 H33A 110.9 . . ?
C32 C33 H33A 110.9 . . ?
C34 C33 H33B 110.9 . . ?
C32 C33 H33B 110.9 . . ?
H33A C33 H33B 109.0 . . ?
O4 C34 C33 104.9(4) . . ?
O4 C34 H34A 110.8 . . ?
C33 C34 H34A 110.8 . . ?
O4 C34 H34B 110.8 . . ?
C33 C34 H34B 110.8 . . ?
H34A C34 H34B 108.8 . . ?

loop_
_geom_bond_atom_site_label_1
_geom_bond_atom_site_label_2
_geom_bond_distance
_geom_bond_site_symmetry_2
_geom_bond_publ_flag
Yb1 O4 2.420(3) . ?
Yb1 O3 2.425(3) . ?
Yb1 O2 2.437(3) . ?
Yb1 O1 2.440(3) . ?
Yb1 Sn2 3.3285(4) . ?
Yb1 Sn1 3.3308(4) . ?
Sn1 Si2 2.5923(14) . ?
Sn1 Si3 2.5968(14) . ?
Sn1 Si1 2.6009(15) . ?
Sn2 Si6 2.5885(14) . ?
Sn2 Si5 2.5929(14) . ?
Sn2 Si4 2.6048(14) . ?
Si1 C1 1.875(6) . ?
Si1 C3 1.878(7) . ?
Si1 C2 1.882(6) . ?
Si2 C5 1.875(6) . ?
Si2 C4 1.887(5) . ?
Si2 C6 1.893(7) . ?
Si3 C9 1.881(6) . ?
Si3 C7 1.881(6) . ?
Si3 C8 1.882(6) . ?
Si4 C11 1.876(6) . ?
Si4 C12 1.882(6) . ?
Si4 C10 1.891(5) . ?
Si5 C15 1.883(6) . ?
Si5 C13 1.886(6) . ?
Si5 C14 1.895(6) . ?
Si6 C18 1.869(6) . ?
Si6 C16 1.872(7) . ?
Si6 C17 1.890(7) . ?
O1 C19 1.439(6) . ?
O1 C22 1.452(6) . ?
O2 C26A 1.437(12) . ?
O2 C23B 1.442(17) . ?
O2 C26B 1.445(12) . ?
O2 C23A 1.448(13) . ?
O3 C27 1.454(6) . ?
O3 C30 1.455(6) . ?
O4 C34 1.441(6) . ?
O4 C31A 1.444(7) . ?
O4 C31B 1.574(19) . ?
C1 H1A 0.9800 . ?
C1 H1B 0.9800 . ?
C1 H1C 0.9800 . ?
C2 H2A 0.9800 . ?
C2 H2B 0.9800 . ?
C2 H2C 0.9800 . ?
C3 H3A 0.9800 . ?
C3 H3B 0.9800 . ?
C3 H3C 0.9800 . ?
C4 H4A 0.9800 . ?
C4 H4B 0.9800 . ?
C4 H4C 0.9800 . ?
C5 H5A 0.9800 . ?
C5 H5B 0.9800 . ?
C5 H5C 0.9800 . ?
C6 H6A 0.9800 . ?
C6 H6B 0.9800 . ?
C6 H6C 0.9800 . ?
C7 H7A 0.9800 . ?
C7 H7B 0.9800 . ?
C7 H7C 0.9800 . ?
C8 H8A 0.9800 . ?
C8 H8B 0.9800 . ?
C8 H8C 0.9800 . ?
C9 H9A 0.9800 . ?
C9 H9B 0.9800 . ?
C9 H9C 0.9800 . ?
C10 H10A 0.9800 . ?
C10 H10B 0.9800 . ?
C10 H10C 0.9800 . ?
C11 H11A 0.9800 . ?
C11 H11B 0.9800 . ?
C11 H11C 0.9800 . ?
C12 H12A 0.9800 . ?
C12 H12B 0.9800 . ?
C12 H12C 0.9800 . ?
C13 H13A 0.9800 . ?
C13 H13B 0.9800 . ?
C13 H13C 0.9800 . ?
C14 H14A 0.9800 . ?
C14 H14B 0.9800 . ?
C14 H14C 0.9800 . ?
C15 H15A 0.9800 . ?
C15 H15B 0.9800 . ?
C15 H15C 0.9800 . ?
C16 H16A 0.9800 . ?
C16 H16B 0.9800 . ?
C16 H16C 0.9800 . ?
C17 H17A 0.9800 . ?
C17 H17B 0.9800 . ?
C17 H17C 0.9800 . ?
C18 H18A 0.9800 . ?
C18 H18B 0.9800 . ?
C18 H18C 0.9800 . ?
C19 C20 1.460(10) . ?
C19 H19A 0.9900 . ?
C19 H19B 0.9900 . ?
C20 C21 1.511(9) . ?
C20 H20A 0.9900 . ?
C20 H20B 0.9900 . ?
C21 C22 1.518(7) . ?
C21 H21A 0.9900 . ?
C21 H21B 0.9900 . ?
C22 H22A 0.9900 . ?
C22 H22B 0.9900 . ?
C23A C24A 1.500(17) . ?
C23A H23A 0.9900 . ?
C23A H23B 0.9900 . ?
C24A C25A 1.32(2) . ?
C24A H24A 0.9900 . ?
C24A H24B 0.9900 . ?
C25A C26A 1.59(2) . ?
C25A H25A 0.9900 . ?
C25A H25B 0.9900 . ?
C26A H26A 0.9900 . ?
C26A H26B 0.9900 . ?
C23B C24B 1.55(2) . ?
C23B H23C 0.9900 . ?
C23B H23D 0.9900 . ?
C24B C25B 1.64(3) . ?
C24B H24C 0.9900 . ?
C24B H24D 0.9900 . ?
C25B C26B 1.48(2) . ?
C25B H25C 0.9900 . ?
C25B H25D 0.9900 . ?
C26B H26C 0.9900 . ?
C26B H26D 0.9900 . ?
C27 C28 1.509(7) . ?
C27 H27A 0.9900 . ?
C27 H27B 0.9900 . ?
C28 C29 1.515(8) . ?
C28 H28A 0.9900 . ?
C28 H28B 0.9900 . ?
C29 C30 1.500(7) . ?
C29 H29A 0.9900 . ?
C29 H29B 0.9900 . ?
C30 H30A 0.9900 . ?
C30 H30B 0.9900 . ?
C31A C32 1.552(9) . ?
C31A H31A 0.9900 . ?
C31A H31B 0.9900 . ?
C31B C32 1.436(18) . ?
C31B H31C 0.9900 . ?
C31B H31D 0.9900 . ?
C32 C33 1.530(7) . ?
C32 H32A 0.9900 . ?
C32 H32B 0.9900 . ?
C33 C34 1.516(7) . ?
C33 H33A 0.9900 . ?
C33 H33B 0.9900 . ?
C34 H34A 0.9900 . ?
C34 H34B 0.9900 . ?

loop_
_geom_torsion_atom_site_label_1
_geom_torsion_atom_site_label_2
_geom_torsion_atom_site_label_3
_geom_torsion_atom_site_label_4
_geom_torsion
_geom_torsion_site_symmetry_1
_geom_torsion_site_symmetry_2
_geom_torsion_site_symmetry_3
_geom_torsion_site_symmetry_4
_geom_torsion_publ_flag
C22 O1 C19 C20 17.6(8) . . . . ?
Yb1 O1 C19 C20 -169.2(5) . . . . ?
O1 C19 C20 C21 -31.0(9) . . . . ?
C19 C20 C21 C22 32.0(8) . . . . ?
C19 O1 C22 C21 3.1(7) . . . . ?
Yb1 O1 C22 C21 -169.8(4) . . . . ?
C20 C21 C22 O1 -21.6(7) . . . . ?
C26A O2 C23A C24A 22.4(14) . . . . ?
Yb1 O2 C23A C24A -179.0(7) . . . . ?
O2 C23A C24A C25A -13.6(17) . . . . ?
C23A C24A C25A C26A 0(2) . . . . ?
C23A O2 C26A C25A -20.5(17) . . . . ?
Yb1 O2 C26A C25A -178.4(9) . . . . ?
C24A C25A C26A O2 13(2) . . . . ?
C26B O2 C23B C24B -10.0(14) . . . . ?
Yb1 O2 C23B C24B -164.2(8) . . . . ?
O2 C23B C24B C25B -26.1(16) . . . . ?
C23B C24B C25B C26B 48.9(15) . . . . ?
C23B O2 C26B C25B 50.0(19) . . . . ?
Yb1 O2 C26B C25B -157.7(10) . . . . ?
C24B C25B C26B O2 -60.6(16) . . . . ?
C30 O3 C27 C28 -6.5(6) . . . . ?
Yb1 O3 C27 C28 177.8(3) . . . . ?
O3 C27 C28 C29 27.6(6) . . . . ?
C27 C28 C29 C30 -37.7(6) . . . . ?
C27 O3 C30 C29 -17.6(6) . . . . ?
Yb1 O3 C30 C29 158.0(3) . . . . ?
C28 C29 C30 O3 34.3(6) . . . . ?
C34 O4 C31A C32 42.9(6) . . . . ?
Yb1 O4 C31A C32 -154.5(3) . . . . ?
C34 O4 C31B C32 -27.5(16) . . . . ?
Yb1 O4 C31B C32 176.2(8) . . . . ?
O4 C31B C32 C33 42.2(14) . . . . ?
O4 C31A C32 C33 -25.5(7) . . . . ?
C31B C32 C33 C34 -43.8(12) . . . . ?
C31A C32 C33 C34 -0.2(6) . . . . ?
C31A O4 C34 C33 -43.8(6) . . . . ?
C31B O4 C34 C33 -0.2(11) . . . . ?
Yb1 O4 C34 C33 153.9(3) . . . . ?
C32 C33 C34 O4 26.1(6) . . . . ?
